data_4133630
loop_
_publ_author_name
'Wang, Yuwen'
'Kostenko, Arseni'
'Hadlington, Terrance J.'
'Luecke, Marcel-Philip'
'Yao, Shenglai'
'Driess, Matthias'

_publ_section_title
;
 Silicon-Mediated Selective Homo- and Heterocoupling of Carbon Monoxide.
;
_journal_issue 1
_journal_name_full 'Journal of the American Chemical Society'
_journal_page_first 626
_journal_page_last 634
_journal_paper_doi 10.1021/jacs.8b11899
_journal_volume 141
_journal_year 2019
_chemical_formula_sum 'C55 H67 N5 O2 Si2'
_chemical_formula_weight 886.31
_space_group_crystal_system orthorhombic
_space_group_IT_number 61
_space_group_name_Hall '-P 2ac 2ab'
_space_group_name_H-M_alt 'P b c a'
_atom_sites_solution_hydrogens geom
_audit_creation_method 'CrysAlisPro 1.171.38.46 (Rigaku OD, 2015)'
_cell_angle_alpha 90
_cell_angle_beta 90
_cell_angle_gamma 90
_cell_formula_units_Z 8
_cell_length_a 16.9921(3)
_cell_length_b 21.7092(4)
_cell_length_c 27.5293(4)
_cell_measurement_reflns_used 13104
_cell_measurement_temperature 150(2)
_cell_measurement_theta_max 72.9320
_cell_measurement_theta_min 3.1840
_cell_volume 10155.1(3)
_computing_cell_refinement 'CrysAlisPro 1.171.38.46 (Rigaku OD, 2015)'
_computing_data_collection 'CrysAlisPro 1.171.38.46 (Rigaku OD, 2015)'
_computing_data_reduction 'CrysAlisPro 1.171.38.46 (Rigaku OD, 2015)'
_computing_structure_refinement 'SHELXL-2014/7 (Sheldrick, 2014)'
_diffrn_ambient_temperature 150(2)
_diffrn_measured_fraction_theta_full 1.000
_diffrn_measured_fraction_theta_max 1.000
_diffrn_measurement_device 'four-circle diffractometer'
_diffrn_measurement_device_type 'SuperNova, Single source at offset, Atlas'
_diffrn_radiation_monochromator mirror
_diffrn_radiation_type CuK\a
_diffrn_radiation_wavelength 1.54184
_diffrn_reflns_av_R_equivalents 0.0726
_diffrn_reflns_av_unetI/netI 0.0364
_diffrn_reflns_Laue_measured_fraction_full 1.000
_diffrn_reflns_Laue_measured_fraction_max 1.000
_diffrn_reflns_limit_h_max 20
_diffrn_reflns_limit_h_min -20
_diffrn_reflns_limit_k_max 20
_diffrn_reflns_limit_k_min -26
_diffrn_reflns_limit_l_max 31
_diffrn_reflns_limit_l_min -33
_diffrn_reflns_number 71457
_diffrn_reflns_point_group_measured_fraction_full 1.000
_diffrn_reflns_point_group_measured_fraction_max 1.000
_diffrn_reflns_theta_full 67.684
_diffrn_reflns_theta_max 70.000
_diffrn_reflns_theta_min 3.673
_exptl_absorpt_coefficient_mu 0.977
_exptl_absorpt_correction_T_max 1.00000
_exptl_absorpt_correction_T_min 0.07540
_exptl_absorpt_correction_type multi-scan
_exptl_absorpt_process_details
;
CrysAlisPro 1.171.38.46 (Rigaku Oxford Diffraction, 2015)
Empirical absorption correction using spherical harmonics,
 implemented in SCALE3 ABSPACK scaling algorithm.
;
_exptl_crystal_colour colourless
_exptl_crystal_density_diffrn 1.159
_exptl_crystal_description plate
_exptl_crystal_F_000 3808
_exptl_crystal_size_max 0.160
_exptl_crystal_size_mid 0.098
_exptl_crystal_size_min 0.044
_refine_diff_density_max 0.567
_refine_diff_density_min -0.315
_refine_diff_density_rms 0.047
_refine_ls_extinction_method none
_refine_ls_goodness_of_fit_ref 1.024
_refine_ls_hydrogen_treatment constr
_refine_ls_matrix_type full
_refine_ls_number_parameters 624
_refine_ls_number_reflns 9630
_refine_ls_number_restraints 12
_refine_ls_restrained_S_all 1.026
_refine_ls_R_factor_all 0.0762
_refine_ls_R_factor_gt 0.0517
_refine_ls_shift/su_max 0.001
_refine_ls_shift/su_mean 0.000
_refine_ls_structure_factor_coef Fsqd
_refine_ls_weighting_details 'w=1/[\s^2^(Fo^2^)+(0.0802P)^2^+3.4562P] where P=(Fo^2^+2Fc^2^)/3'
_refine_ls_weighting_scheme calc
_refine_ls_wR_factor_gt 0.1349
_refine_ls_wR_factor_ref 0.1520
_reflns_Friedel_coverage 0.000
_reflns_number_gt 7022
_reflns_number_total 9630
_reflns_threshold_expression 'I > 2\s(I)'
_cod_data_source_file ja8b11899_si_002.cif
_cod_data_source_block 6
_cod_database_code 4133630
_shelx_shelxl_version_number 2014/7
_shelx_space_group_comment
;
The symmetry employed for this shelxl refinement is uniquely defined
by the following loop, which should always be used as a source of
symmetry information in preference to the above space-group names.
They are only intended as comments.
;
_shelx_estimated_absorpt_t_min 0.859
_shelx_estimated_absorpt_t_max 0.958

loop_
_space_group_symop_operation_xyz
'x, y, z'
'-x+1/2, -y, z+1/2'
'x+1/2, -y+1/2, -z'
'-x, y+1/2, -z+1/2'
'-x, -y, -z'
'x-1/2, y, -z-1/2'
'-x-1/2, y-1/2, z'
'x, -y-1/2, z-1/2'

loop_
_atom_site_label
_atom_site_type_symbol
_atom_site_fract_x
_atom_site_fract_y
_atom_site_fract_z
_atom_site_U_iso_or_equiv
_atom_site_adp_type
_atom_site_occupancy
_atom_site_site_symmetry_order
_atom_site_calc_flag
_atom_site_refinement_flags_posn
_atom_site_refinement_flags_adp
_atom_site_refinement_flags_occupancy
_atom_site_disorder_assembly
_atom_site_disorder_group
Si1 Si 0.29252(3) 0.58066(3) 0.41570(2) 0.03298(15) Uani 1 1 d . . . . .
Si2 Si 0.30749(4) 0.66473(3) 0.34579(2) 0.03438(15) Uani 1 1 d . . . . .
O1 O 0.43483(9) 0.58243(7) 0.35983(5) 0.0344(3) Uani 1 1 d . . . . .
O2 O 0.26317(9) 0.59533(7) 0.35739(5) 0.0371(4) Uani 1 1 d . . . . .
N1 N 0.31010(11) 0.57432(9) 0.48883(7) 0.0357(4) Uani 1 1 d . . . . .
N2 N 0.20450(11) 0.55570(9) 0.44795(7) 0.0356(4) Uani 1 1 d . . . . .
N3 N 0.23622(11) 0.71357(9) 0.31478(7) 0.0414(5) Uani 1 1 d . . . . .
N4 N 0.34722(11) 0.75118(9) 0.33699(7) 0.0368(4) Uani 1 1 d . . . . .
N5 N 0.32869(15) 0.74189(10) 0.48093(9) 0.0543(6) Uani 1 1 d . . . . .
C31 C 0.42038(13) 0.52133(10) 0.37179(8) 0.0352(5) Uani 1 1 d . . . . .
C46 C 0.32324(13) 0.66376(10) 0.41339(8) 0.0358(5) Uani 1 1 d . . . . .
C9 C 0.23689(14) 0.55862(10) 0.49344(8) 0.0356(5) Uani 1 1 d . . . . .
C32 C 0.35975(13) 0.51178(10) 0.40445(8) 0.0356(5) Uani 1 1 d . . . . .
C42 C 0.37680(14) 0.63599(11) 0.29585(8) 0.0376(5) Uani 1 1 d . . . . .
C43 C 0.42884(14) 0.59097(11) 0.30986(8) 0.0364(5) Uani 1 1 d . . . . .
C24 C 0.28302(14) 0.76449(11) 0.31294(8) 0.0375(5) Uani 1 1 d . . . . .
C25 C 0.26565(14) 0.82355(11) 0.28696(9) 0.0411(5) Uani 1 1 d . . . . .
C1 C 0.37432(14) 0.57796(12) 0.52527(8) 0.0413(5) Uani 1 1 d . . . . .
C36 C 0.46285(14) 0.47624(11) 0.34714(8) 0.0385(5) Uani 1 1 d . . . . .
C38 C 0.46991(14) 0.55050(11) 0.28017(9) 0.0402(5) Uani 1 1 d . . . . .
C33 C 0.34980(15) 0.45063(11) 0.41923(9) 0.0410(5) Uani 1 1 d . . . . .
H33 H 0.3114 0.4408 0.4431 0.049 Uiso 1 1 calc R U . . .
C41 C 0.37317(15) 0.64643(12) 0.24577(9) 0.0444(6) Uani 1 1 d . . . . .
H41 H 0.3407 0.6784 0.2334 0.053 Uiso 1 1 calc R U . . .
C10 C 0.19387(14) 0.55128(12) 0.54048(9) 0.0407(5) Uani 1 1 d . . . . .
C20 C 0.42066(14) 0.78637(11) 0.34391(10) 0.0425(5) Uani 1 1 d D . . . .
C35 C 0.44941(15) 0.41640(11) 0.36234(9) 0.0439(6) Uani 1 1 d . . . . .
H35 H 0.4771 0.3834 0.3474 0.053 Uiso 1 1 calc R U . . .
C37 C 0.51488(15) 0.49804(12) 0.30500(9) 0.0434(6) Uani 1 1 d . . . . .
C47 C 0.32060(14) 0.70500(11) 0.44737(9) 0.0427(6) Uani 1 1 d . . . . .
C34 C 0.39585(15) 0.40406(11) 0.39921(9) 0.0445(6) Uani 1 1 d . . . . .
H34 H 0.3906 0.3631 0.4110 0.053 Uiso 1 1 calc R U . . .
C39 C 0.46307(16) 0.56202(13) 0.23045(9) 0.0475(6) Uani 1 1 d . . . . .
H39 H 0.4902 0.5367 0.2078 0.057 Uiso 1 1 calc R U . . .
C5 C 0.12565(14) 0.53039(12) 0.43469(9) 0.0435(6) Uani 1 1 d . . . . .
C30 C 0.24187(15) 0.87444(13) 0.31283(10) 0.0480(6) Uani 1 1 d . . . . .
H30 H 0.2354 0.8716 0.3470 0.058 Uiso 1 1 calc R U . . .
C40 C 0.41669(16) 0.61037(13) 0.21393(9) 0.0504(6) Uani 1 1 d . . . . .
H40 H 0.4147 0.6189 0.1801 0.061 Uiso 1 1 calc R U . . .
C11 C 0.15567(15) 0.60253(13) 0.55900(10) 0.0479(6) Uani 1 1 d . . . . .
H11 H 0.1541 0.6398 0.5409 0.058 Uiso 1 1 calc R U . . .
C4 C 0.39843(17) 0.51280(13) 0.54009(10) 0.0514(6) Uani 1 1 d . . . . .
H4A H 0.3548 0.4930 0.5573 0.077 Uiso 1 1 calc R U . . .
H4B H 0.4445 0.5148 0.5615 0.077 Uiso 1 1 calc R U . . .
H4C H 0.4115 0.4889 0.5110 0.077 Uiso 1 1 calc R U . . .
C2 C 0.44438(15) 0.60873(13) 0.50033(9) 0.0484(6) Uani 1 1 d . . . . .
H2A H 0.4558 0.5874 0.4698 0.073 Uiso 1 1 calc R U . . .
H2B H 0.4905 0.6066 0.5217 0.073 Uiso 1 1 calc R U . . .
H2C H 0.4318 0.6519 0.4936 0.073 Uiso 1 1 calc R U . . .
C3 C 0.35176(16) 0.61567(13) 0.57022(9) 0.0494(6) Uani 1 1 d . . . . .
H3A H 0.3294 0.6552 0.5600 0.074 Uiso 1 1 calc R U . . .
H3B H 0.3987 0.6230 0.5901 0.074 Uiso 1 1 calc R U . . .
H3C H 0.3128 0.5929 0.5893 0.074 Uiso 1 1 calc R U . . .
C44 C 0.59356(15) 0.52302(13) 0.32523(10) 0.0499(6) Uani 1 1 d . . . . .
H44A H 0.5830 0.5570 0.3478 0.075 Uiso 1 1 calc R U . . .
H44B H 0.6262 0.5379 0.2984 0.075 Uiso 1 1 calc R U . . .
H44C H 0.6213 0.4900 0.3424 0.075 Uiso 1 1 calc R U . . .
C23 C 0.4820(2) 0.74076(17) 0.36179(19) 0.0404(8) Uani 0.809(5) 1 d . . P A 1
H23A H 0.4623 0.7198 0.3909 0.061 Uiso 0.809(5) 1 calc R U P A 1
H23B H 0.5307 0.7628 0.3697 0.061 Uiso 0.809(5) 1 calc R U P A 1
H23C H 0.4925 0.7103 0.3363 0.061 Uiso 0.809(5) 1 calc R U P A 1
C7 C 0.12765(18) 0.51261(15) 0.38126(10) 0.0574(7) Uani 1 1 d . . . B 1
H7A H 0.1379 0.5493 0.3615 0.086 Uiso 1 1 calc R U . B 1
H7B H 0.0769 0.4947 0.3720 0.086 Uiso 1 1 calc R U . B 1
H7C H 0.1695 0.4823 0.3759 0.086 Uiso 1 1 calc R U . B 1
C15 C 0.19576(17) 0.49698(13) 0.56731(10) 0.0520(6) Uani 1 1 d . . . . .
H15 H 0.2220 0.4617 0.5549 0.062 Uiso 1 1 calc R U . . .
C26 C 0.27509(17) 0.82829(13) 0.23682(9) 0.0519(6) Uani 1 1 d . . . . .
H26 H 0.2920 0.7937 0.2185 0.062 Uiso 1 1 calc R U . . .
C45 C 0.53159(19) 0.44538(13) 0.26943(10) 0.0576(7) Uani 1 1 d . . . . .
H45A H 0.5590 0.4121 0.2864 0.086 Uiso 1 1 calc R U . . .
H45B H 0.5646 0.4606 0.2428 0.086 Uiso 1 1 calc R U . . .
H45C H 0.4818 0.4298 0.2563 0.086 Uiso 1 1 calc R U . . .
C16 C 0.15415(16) 0.70402(13) 0.29757(11) 0.0546(7) Uani 1 1 d D . . . .
C28 C 0.23578(18) 0.93404(14) 0.24041(12) 0.0614(8) Uani 1 1 d . . . . .
H28 H 0.2253 0.9719 0.2243 0.074 Uiso 1 1 calc R U . . .
C29 C 0.22709(17) 0.93012(13) 0.28944(11) 0.0559(7) Uani 1 1 d . . . . .
H29 H 0.2110 0.9651 0.3076 0.067 Uiso 1 1 calc R U . . .
C27 C 0.25975(19) 0.88345(15) 0.21395(11) 0.0605(8) Uani 1 1 d . . . . .
H27 H 0.2657 0.8867 0.1797 0.073 Uiso 1 1 calc R U . . .
C12 C 0.11948(17) 0.59915(17) 0.60450(11) 0.0642(8) Uani 1 1 d . . . . .
H12 H 0.0936 0.6343 0.6174 0.077 Uiso 1 1 calc R U . . .
C8 C 0.1069(2) 0.47164(15) 0.46326(11) 0.0637(8) Uani 1 1 d . . . C 1
H8A H 0.1516 0.4432 0.4612 0.096 Uiso 1 1 calc R U . C 1
H8B H 0.0600 0.4520 0.4495 0.096 Uiso 1 1 calc R U . C 1
H8C H 0.0970 0.4821 0.4973 0.096 Uiso 1 1 calc R U . C 1
C13 C 0.12112(19) 0.54542(19) 0.63067(11) 0.0703(10) Uani 1 1 d . . . . .
H13 H 0.0961 0.5433 0.6615 0.084 Uiso 1 1 calc R U . . .
C14 C 0.1589(2) 0.49481(17) 0.61227(11) 0.0672(9) Uani 1 1 d . . . . .
H14 H 0.1600 0.4577 0.6305 0.081 Uiso 1 1 calc R U . . .
C48 C 0.2748(2) 0.77172(14) 0.51238(12) 0.0646(8) Uani 1 1 d . . . . .
C6 C 0.06052(17) 0.57713(15) 0.44484(12) 0.0635(8) Uani 1 1 d . . . D 1
H6A H 0.0597 0.5869 0.4796 0.095 Uiso 1 1 calc R U . D 1
H6B H 0.0096 0.5597 0.4353 0.095 Uiso 1 1 calc R U . D 1
H6C H 0.0705 0.6148 0.4262 0.095 Uiso 1 1 calc R U . D 1
C53 C 0.1934(2) 0.77398(15) 0.50354(14) 0.0717(9) Uani 1 1 d . . . . .
C55 C 0.1588(2) 0.74556(18) 0.45941(14) 0.0806(10) Uani 1 1 d . . . . .
H55A H 0.1677 0.7010 0.4601 0.121 Uiso 1 1 calc R U . . .
H55B H 0.1838 0.7631 0.4304 0.121 Uiso 1 1 calc R U . . .
H55C H 0.1021 0.7538 0.4585 0.121 Uiso 1 1 calc R U . . .
C21 C 0.4066(2) 0.83461(17) 0.38512(18) 0.0581(11) Uani 0.809(5) 1 d . . P A 1
H21A H 0.3685 0.8654 0.3741 0.087 Uiso 0.809(5) 1 calc R U P A 1
H21B H 0.4564 0.8549 0.3931 0.087 Uiso 0.809(5) 1 calc R U P A 1
H21C H 0.3861 0.8137 0.4140 0.087 Uiso 0.809(5) 1 calc R U P A 1
C22 C 0.4499(2) 0.8169(3) 0.29894(16) 0.0664(13) Uani 0.809(5) 1 d . . P A 1
H22A H 0.4510 0.7870 0.2723 0.100 Uiso 0.809(5) 1 calc R U P A 1
H22B H 0.5032 0.8327 0.3045 0.100 Uiso 0.809(5) 1 calc R U P A 1
H22C H 0.4149 0.8511 0.2904 0.100 Uiso 0.809(5) 1 calc R U P A 1
C49 C 0.3070(3) 0.79964(18) 0.55378(15) 0.0916(13) Uani 1 1 d . . . . .
C52 C 0.1452(3) 0.80372(19) 0.53727(18) 0.1043(16) Uani 1 1 d . . . . .
H52 H 0.0902 0.8063 0.5315 0.125 Uiso 1 1 calc R U . . .
C50 C 0.2571(4) 0.8276(2) 0.58653(19) 0.126(2) Uani 1 1 d . . . . .
H50 H 0.2788 0.8459 0.6149 0.152 Uiso 1 1 calc R U . . .
C19 C 0.1055(2) 0.6900(2) 0.34375(17) 0.0772(14) Uani 0.809(5) 1 d . . P A 1
H19A H 0.1321 0.6582 0.3629 0.116 Uiso 0.809(5) 1 calc R U P A 1
H19B H 0.0531 0.6754 0.3344 0.116 Uiso 0.809(5) 1 calc R U P A 1
H19C H 0.1003 0.7276 0.3632 0.116 Uiso 0.809(5) 1 calc R U P A 1
C17 C 0.1549(3) 0.6444(3) 0.26817(16) 0.0859(17) Uani 0.809(5) 1 d D . P A 1
H17A H 0.1884 0.6497 0.2395 0.129 Uiso 0.809(5) 1 calc R U P A 1
H17B H 0.1012 0.6345 0.2579 0.129 Uiso 0.809(5) 1 calc R U P A 1
H17C H 0.1756 0.6109 0.2883 0.129 Uiso 0.809(5) 1 calc R U P A 1
C51 C 0.1771(4) 0.8298(2) 0.5795(2) 0.129(2) Uani 1 1 d . . . . .
H51 H 0.1438 0.8487 0.6029 0.155 Uiso 1 1 calc R U . . .
C54 C 0.3948(3) 0.7985(3) 0.56285(17) 0.1199(19) Uani 1 1 d . . . . .
H54A H 0.4131 0.7557 0.5640 0.180 Uiso 1 1 calc R U . . .
H54B H 0.4064 0.8188 0.5939 0.180 Uiso 1 1 calc R U . . .
H54C H 0.4219 0.8203 0.5365 0.180 Uiso 1 1 calc R U . . .
C18 C 0.1166(3) 0.7569(3) 0.2727(3) 0.154(4) Uani 0.809(5) 1 d . . P A 1
H18A H 0.1218 0.7938 0.2929 0.231 Uiso 0.809(5) 1 calc R U P A 1
H18B H 0.0608 0.7480 0.2674 0.231 Uiso 0.809(5) 1 calc R U P A 1
H18C H 0.1425 0.7639 0.2414 0.231 Uiso 0.809(5) 1 calc R U P A 1
C22A C 0.4542(13) 0.7878(9) 0.2914(3) 0.093(10) Uiso 0.191(5) 1 d D . P A 2
H22D H 0.4604 0.7456 0.2794 0.140 Uiso 0.191(5) 1 calc R U P A 2
H22E H 0.5054 0.8085 0.2915 0.140 Uiso 0.191(5) 1 calc R U P A 2
H22F H 0.4178 0.8103 0.2702 0.140 Uiso 0.191(5) 1 calc R U P A 2
C18A C 0.1015(9) 0.7580(5) 0.3134(5) 0.068(5) Uiso 0.191(5) 1 d D . P A 2
H18D H 0.1123 0.7682 0.3474 0.102 Uiso 0.191(5) 1 calc R U P A 2
H18E H 0.0461 0.7464 0.3098 0.102 Uiso 0.191(5) 1 calc R U P A 2
H18F H 0.1126 0.7940 0.2930 0.102 Uiso 0.191(5) 1 calc R U P A 2
C17A C 0.1527(9) 0.6996(6) 0.24180(18) 0.063(5) Uiso 0.191(5) 1 d D . P A 2
H17D H 0.1685 0.7392 0.2278 0.095 Uiso 0.191(5) 1 calc R U P A 2
H17E H 0.0994 0.6892 0.2309 0.095 Uiso 0.191(5) 1 calc R U P A 2
H17F H 0.1894 0.6674 0.2312 0.095 Uiso 0.191(5) 1 calc R U P A 2
C21A C 0.4129(10) 0.8526(4) 0.3617(6) 0.061(5) Uiso 0.191(5) 1 d D . P A 2
H21D H 0.3900 0.8781 0.3360 0.091 Uiso 0.191(5) 1 calc R U P A 2
H21E H 0.4650 0.8686 0.3703 0.091 Uiso 0.191(5) 1 calc R U P A 2
H21F H 0.3787 0.8537 0.3904 0.091 Uiso 0.191(5) 1 calc R U P A 2
C23A C 0.4778(10) 0.7503(7) 0.3761(5) 0.041(6) Uiso 0.191(5) 1 d D . P A 2
H23D H 0.4618 0.7542 0.4101 0.062 Uiso 0.191(5) 1 calc R U P A 2
H23E H 0.5311 0.7668 0.3720 0.062 Uiso 0.191(5) 1 calc R U P A 2
H23F H 0.4771 0.7068 0.3667 0.062 Uiso 0.191(5) 1 calc R U P A 2
C19A C 0.1158(16) 0.6438(5) 0.3182(5) 0.115(9) Uiso 0.191(5) 1 d D . P A 2
H19D H 0.0925 0.6202 0.2915 0.173 Uiso 0.191(5) 1 calc R U P A 2
H19E H 0.0747 0.6547 0.3416 0.173 Uiso 0.191(5) 1 calc R U P A 2
H19F H 0.1561 0.6189 0.3343 0.173 Uiso 0.191(5) 1 calc R U P A 2

loop_
_atom_site_aniso_label
_atom_site_aniso_U_11
_atom_site_aniso_U_22
_atom_site_aniso_U_33
_atom_site_aniso_U_23
_atom_site_aniso_U_13
_atom_site_aniso_U_12
Si1 0.0293(3) 0.0360(3) 0.0336(3) -0.0001(2) 0.0027(2) -0.0025(2)
Si2 0.0299(3) 0.0370(3) 0.0363(3) 0.0019(2) -0.0007(2) -0.0028(2)
O1 0.0352(8) 0.0345(8) 0.0334(8) -0.0043(6) 0.0022(6) -0.0041(6)
O2 0.0329(8) 0.0397(8) 0.0386(8) 0.0003(7) 0.0000(6) -0.0053(6)
N1 0.0305(10) 0.0425(10) 0.0343(9) -0.0002(8) 0.0021(8) -0.0006(8)
N2 0.0305(9) 0.0398(10) 0.0365(10) 0.0003(8) 0.0019(8) -0.0035(8)
N3 0.0315(10) 0.0459(11) 0.0469(11) 0.0078(9) -0.0072(8) -0.0052(8)
N4 0.0290(9) 0.0369(10) 0.0444(11) 0.0032(8) -0.0022(8) -0.0017(8)
N5 0.0581(14) 0.0473(12) 0.0573(14) -0.0163(11) 0.0062(11) -0.0051(11)
C31 0.0336(11) 0.0347(11) 0.0374(12) -0.0039(9) -0.0023(9) -0.0018(9)
C46 0.0327(11) 0.0368(12) 0.0379(12) -0.0010(10) 0.0014(9) -0.0012(9)
C9 0.0349(12) 0.0341(11) 0.0379(12) 0.0026(9) 0.0048(9) 0.0018(9)
C32 0.0338(12) 0.0362(11) 0.0369(12) -0.0010(9) -0.0019(9) -0.0014(9)
C42 0.0357(12) 0.0383(12) 0.0388(12) 0.0009(10) 0.0026(9) -0.0099(9)
C43 0.0341(12) 0.0409(12) 0.0343(11) -0.0034(9) 0.0023(9) -0.0109(9)
C24 0.0329(12) 0.0412(12) 0.0383(12) 0.0043(10) 0.0009(9) 0.0009(9)
C25 0.0305(12) 0.0459(14) 0.0470(13) 0.0098(11) 0.0005(10) 0.0015(10)
C1 0.0347(12) 0.0544(14) 0.0349(12) -0.0040(10) -0.0018(9) 0.0037(10)
C36 0.0323(12) 0.0413(12) 0.0420(12) -0.0084(10) -0.0027(9) -0.0003(9)
C38 0.0347(12) 0.0468(13) 0.0392(12) -0.0078(10) 0.0029(10) -0.0077(10)
C33 0.0405(13) 0.0401(12) 0.0425(13) 0.0022(10) -0.0011(10) -0.0051(10)
C41 0.0428(13) 0.0514(14) 0.0388(13) 0.0034(11) 0.0003(10) -0.0088(11)
C10 0.0333(12) 0.0497(14) 0.0391(12) 0.0012(10) 0.0042(10) -0.0035(10)
C20 0.0288(11) 0.0373(12) 0.0614(15) 0.0043(11) -0.0004(10) -0.0018(9)
C35 0.0397(13) 0.0396(13) 0.0524(14) -0.0099(11) -0.0072(11) 0.0040(10)
C37 0.0397(13) 0.0480(14) 0.0425(13) -0.0129(11) 0.0056(10) 0.0000(11)
C47 0.0359(12) 0.0435(13) 0.0487(14) -0.0009(11) 0.0002(10) -0.0032(10)
C34 0.0442(14) 0.0360(12) 0.0532(15) -0.0004(11) -0.0095(11) -0.0025(10)
C39 0.0438(14) 0.0606(16) 0.0381(13) -0.0121(12) 0.0082(11) -0.0099(12)
C5 0.0308(12) 0.0531(14) 0.0466(13) -0.0021(11) 0.0025(10) -0.0094(10)
C30 0.0414(14) 0.0545(15) 0.0480(14) 0.0071(12) 0.0046(11) 0.0122(11)
C40 0.0486(15) 0.0683(18) 0.0344(13) -0.0005(12) 0.0009(11) -0.0138(13)
C11 0.0371(13) 0.0583(16) 0.0485(14) -0.0034(12) 0.0049(11) 0.0047(12)
C4 0.0484(15) 0.0595(17) 0.0463(14) 0.0013(12) -0.0061(12) 0.0110(13)
C2 0.0326(12) 0.0658(17) 0.0468(14) -0.0043(12) -0.0023(10) -0.0017(12)
C3 0.0420(14) 0.0632(17) 0.0430(14) -0.0116(12) -0.0031(11) 0.0016(12)
C44 0.0354(13) 0.0616(16) 0.0527(15) -0.0062(12) 0.0042(11) 0.0002(12)
C23 0.0303(17) 0.0389(18) 0.052(2) -0.0021(18) -0.0085(16) -0.0044(12)
C7 0.0487(16) 0.0728(19) 0.0506(15) -0.0046(13) -0.0020(12) -0.0270(14)
C15 0.0562(17) 0.0531(15) 0.0467(14) 0.0093(12) 0.0061(12) -0.0047(13)
C26 0.0549(16) 0.0576(16) 0.0433(14) 0.0066(12) 0.0006(12) 0.0091(13)
C45 0.0605(18) 0.0580(17) 0.0543(16) -0.0184(13) 0.0085(14) 0.0074(14)
C16 0.0359(13) 0.0624(17) 0.0656(17) 0.0116(14) -0.0160(12) -0.0098(12)
C28 0.0491(16) 0.0586(17) 0.076(2) 0.0281(16) -0.0021(15) 0.0048(13)
C29 0.0481(16) 0.0519(16) 0.0676(18) 0.0053(13) 0.0002(13) 0.0127(12)
C27 0.0582(18) 0.075(2) 0.0480(15) 0.0227(14) 0.0038(13) 0.0051(15)
C12 0.0415(15) 0.099(2) 0.0522(17) -0.0155(17) 0.0118(13) 0.0074(15)
C8 0.0650(19) 0.0683(19) 0.0579(17) 0.0019(15) 0.0039(14) -0.0323(16)
C13 0.0507(18) 0.115(3) 0.0448(16) 0.0019(18) 0.0146(13) -0.0145(18)
C14 0.065(2) 0.086(2) 0.0507(17) 0.0213(16) 0.0036(15) -0.0199(18)
C48 0.077(2) 0.0473(16) 0.070(2) -0.0130(14) 0.0198(17) -0.0054(15)
C6 0.0349(14) 0.077(2) 0.079(2) -0.0061(16) -0.0046(14) -0.0013(13)
C53 0.079(2) 0.0498(17) 0.086(2) -0.0018(16) 0.0189(19) 0.0104(16)
C55 0.061(2) 0.079(2) 0.102(3) 0.009(2) -0.0010(19) 0.0215(18)
C21 0.0415(19) 0.0459(19) 0.087(3) -0.014(2) -0.0013(19) -0.0047(15)
C22 0.0359(19) 0.086(4) 0.077(3) 0.042(2) -0.0010(17) -0.0196(19)
C49 0.122(4) 0.072(2) 0.081(2) -0.0358(19) 0.023(2) -0.025(2)
C52 0.107(3) 0.074(3) 0.132(4) -0.007(3) 0.055(3) 0.022(2)
C50 0.175(6) 0.097(3) 0.107(3) -0.057(3) 0.060(4) -0.041(4)
C19 0.0326(19) 0.112(4) 0.087(3) -0.001(3) 0.0043(19) -0.010(2)
C17 0.052(2) 0.134(4) 0.071(3) -0.029(3) -0.013(2) -0.029(3)
C51 0.169(6) 0.075(3) 0.143(5) -0.042(3) 0.081(4) -0.003(3)
C54 0.114(4) 0.141(4) 0.105(3) -0.058(3) 0.002(3) -0.053(3)
C18 0.064(3) 0.136(5) 0.262(10) 0.118(6) -0.092(5) -0.037(3)

loop_
_atom_type_symbol
_atom_type_description
_atom_type_scat_dispersion_real
_atom_type_scat_dispersion_imag
_atom_type_scat_source
C C 0.0181 0.0091 'International Tables Vol C Tables 4.2.6.8 and 6.1.1.4'
H H 0.0000 0.0000 'International Tables Vol C Tables 4.2.6.8 and 6.1.1.4'
N N 0.0311 0.0180 'International Tables Vol C Tables 4.2.6.8 and 6.1.1.4'
O O 0.0492 0.0322 'International Tables Vol C Tables 4.2.6.8 and 6.1.1.4'
Si Si 0.2541 0.3302 'International Tables Vol C Tables 4.2.6.8 and 6.1.1.4'

loop_
_geom_angle_atom_site_label_1
_geom_angle_atom_site_label_2
_geom_angle_atom_site_label_3
_geom_angle
O2 Si1 N2 105.87(8)
O2 Si1 C46 82.56(9)
N2 Si1 C46 122.02(10)
O2 Si1 C32 99.67(9)
N2 Si1 C32 109.74(10)
C46 Si1 C32 125.51(10)
O2 Si1 N1 168.90(8)
N2 Si1 N1 67.62(8)
C46 Si1 N1 93.30(9)
C32 Si1 N1 91.12(9)
O2 Si1 C9 139.72(8)
N2 Si1 C9 34.78(8)
C46 Si1 C9 109.43(9)
C32 Si1 C9 103.04(9)
N1 Si1 C9 32.86(8)
O2 Si1 Si2 38.97(5)
N2 Si1 Si2 129.36(7)
C46 Si1 Si2 44.88(7)
C32 Si1 Si2 111.25(7)
N1 Si1 Si2 138.17(6)
C9 Si1 Si2 145.33(6)
O2 Si2 N3 107.86(9)
O2 Si2 C46 82.43(9)
N3 Si2 C46 124.40(10)
O2 Si2 C42 96.75(9)
N3 Si2 C42 105.19(10)
C46 Si2 C42 128.28(10)
O2 Si2 N4 172.30(8)
N3 Si2 N4 67.87(8)
C46 Si2 N4 94.71(9)
C42 Si2 N4 90.64(9)
O2 Si2 C24 142.43(8)
N3 Si2 C24 34.66(8)
C46 Si2 C24 114.24(9)
C42 Si2 C24 97.52(9)
N4 Si2 C24 33.29(8)
O2 Si2 Si1 38.88(5)
N3 Si2 Si1 132.34(7)
C46 Si2 Si1 44.84(7)
C42 Si2 Si1 110.74(8)
N4 Si2 Si1 139.37(6)
C24 Si2 Si1 151.61(6)
C31 O1 C43 110.40(16)
Si1 O2 Si2 102.14(8)
C9 N1 C1 130.8(2)
C9 N1 Si1 88.49(14)
C1 N1 Si1 140.45(15)
C9 N2 C5 126.96(19)
C9 N2 Si1 95.85(14)
C5 N2 Si1 136.62(15)
C24 N3 C16 130.4(2)
C24 N3 Si2 95.83(14)
C16 N3 Si2 133.74(17)
C24 N4 C20 131.0(2)
C24 N4 Si2 89.26(14)
C20 N4 Si2 138.78(15)
C47 N5 C48 133.2(3)
C32 C31 O1 115.41(19)
C32 C31 C36 126.7(2)
O1 C31 C36 117.7(2)
C47 C46 Si1 129.01(19)
C47 C46 Si2 134.6(2)
Si1 C46 Si2 90.28(10)
N1 C9 N2 107.97(19)
N1 C9 C10 125.6(2)
N2 C9 C10 126.2(2)
N1 C9 Si1 58.65(12)
N2 C9 Si1 49.37(10)
C10 C9 Si1 172.22(17)
C31 C32 C33 114.9(2)
C31 C32 Si1 115.74(17)
C33 C32 Si1 128.64(18)
C43 C42 C41 114.9(2)
C43 C42 Si2 115.23(17)
C41 C42 Si2 128.90(19)
C42 C43 C38 127.5(2)
C42 C43 O1 114.8(2)
C38 C43 O1 117.4(2)
N4 C24 N3 106.8(2)
N4 C24 C25 126.5(2)
N3 C24 C25 126.7(2)
N4 C24 Si2 57.45(12)
N3 C24 Si2 49.50(11)
C25 C24 Si2 173.49(18)
C30 C25 C26 119.2(2)
C30 C25 C24 119.9(2)
C26 C25 C24 120.9(2)
N1 C1 C2 107.00(19)
N1 C1 C4 109.2(2)
C2 C1 C4 108.4(2)
N1 C1 C3 113.0(2)
C2 C1 C3 108.9(2)
C4 C1 C3 110.2(2)
C35 C36 C31 115.3(2)
C35 C36 C37 127.8(2)
C31 C36 C37 116.8(2)
C43 C38 C39 115.0(2)
C43 C38 C37 117.3(2)
C39 C38 C37 127.7(2)
C34 C33 C32 120.4(2)
C34 C33 H33 119.8
C32 C33 H33 119.8
C40 C41 C42 120.5(3)
C40 C41 H41 119.8
C42 C41 H41 119.8
C11 C10 C15 119.7(2)
C11 C10 C9 117.5(2)
C15 C10 C9 122.6(2)
N4 C20 C22 113.9(3)
N4 C20 C23 106.5(2)
C22 C20 C23 109.3(3)
N4 C20 C21A 117.2(7)
N4 C20 C23A 110.3(8)
C21A C20 C23A 110.6(5)
N4 C20 C22A 101.6(9)
C21A C20 C22A 108.2(4)
C23A C20 C22A 108.4(5)
N4 C20 C21 108.1(2)
C22 C20 C21 110.9(3)
C23 C20 C21 107.9(3)
C36 C35 C34 120.7(2)
C36 C35 H35 119.7
C34 C35 H35 119.7
C45 C37 C38 111.2(2)
C45 C37 C36 111.1(2)
C38 C37 C36 106.22(19)
C45 C37 C44 109.4(2)
C38 C37 C44 109.3(2)
C36 C37 C44 109.5(2)
N5 C47 C46 171.1(3)
C35 C34 C33 121.2(2)
C35 C34 H34 119.4
C33 C34 H34 119.4
C40 C39 C38 120.2(2)
C40 C39 H39 119.9
C38 C39 H39 119.9
N2 C5 C7 108.05(19)
N2 C5 C6 111.2(2)
C7 C5 C6 111.2(2)
N2 C5 C8 111.6(2)
C7 C5 C8 106.8(2)
C6 C5 C8 107.9(2)
C25 C30 C29 120.7(3)
C25 C30 H30 119.6
C29 C30 H30 119.6
C41 C40 C39 121.4(2)
C41 C40 H40 119.3
C39 C40 H40 119.3
C10 C11 C12 119.6(3)
C10 C11 H11 120.2
C12 C11 H11 120.2
C1 C4 H4A 109.5
C1 C4 H4B 109.5
H4A C4 H4B 109.5
C1 C4 H4C 109.5
H4A C4 H4C 109.5
H4B C4 H4C 109.5
C1 C2 H2A 109.5
C1 C2 H2B 109.5
H2A C2 H2B 109.5
C1 C2 H2C 109.5
H2A C2 H2C 109.5
H2B C2 H2C 109.5
C1 C3 H3A 109.5
C1 C3 H3B 109.5
H3A C3 H3B 109.5
C1 C3 H3C 109.5
H3A C3 H3C 109.5
H3B C3 H3C 109.5
C37 C44 H44A 109.5
C37 C44 H44B 109.5
H44A C44 H44B 109.5
C37 C44 H44C 109.5
H44A C44 H44C 109.5
H44B C44 H44C 109.5
C20 C23 H23A 109.5
C20 C23 H23B 109.5
H23A C23 H23B 109.5
C20 C23 H23C 109.5
H23A C23 H23C 109.5
H23B C23 H23C 109.5
C5 C7 H7A 109.5
C5 C7 H7B 109.5
H7A C7 H7B 109.5
C5 C7 H7C 109.5
H7A C7 H7C 109.5
H7B C7 H7C 109.5
C14 C15 C10 119.5(3)
C14 C15 H15 120.3
C10 C15 H15 120.3
C27 C26 C25 119.7(3)
C27 C26 H26 120.2
C25 C26 H26 120.2
C37 C45 H45A 109.5
C37 C45 H45B 109.5
H45A C45 H45B 109.5
C37 C45 H45C 109.5
H45A C45 H45C 109.5
H45B C45 H45C 109.5
C18 C16 N3 116.3(3)
C18 C16 C17 114.6(4)
N3 C16 C17 106.2(3)
N3 C16 C18A 110.4(7)
N3 C16 C17A 109.9(6)
C18A C16 C17A 108.7(4)
C18 C16 C19 107.6(4)
N3 C16 C19 105.5(2)
C17 C16 C19 105.9(3)
N3 C16 C19A 113.0(10)
C18A C16 C19A 107.0(7)
C17A C16 C19A 107.6(7)
C29 C28 C27 120.4(3)
C29 C28 H28 119.8
C27 C28 H28 119.8
C28 C29 C30 119.6(3)
C28 C29 H29 120.2
C30 C29 H29 120.2
C26 C27 C28 120.4(3)
C26 C27 H27 119.8
C28 C27 H27 119.8
C13 C12 C11 120.4(3)
C13 C12 H12 119.8
C11 C12 H12 119.8
C5 C8 H8A 109.5
C5 C8 H8B 109.5
H8A C8 H8B 109.5
C5 C8 H8C 109.5
H8A C8 H8C 109.5
H8B C8 H8C 109.5
C14 C13 C12 119.8(3)
C14 C13 H13 120.1
C12 C13 H13 120.1
C13 C14 C15 120.9(3)
C13 C14 H14 119.5
C15 C14 H14 119.5
C49 C48 C53 120.6(3)
C49 C48 N5 116.2(3)
C53 C48 N5 123.1(3)
C5 C6 H6A 109.5
C5 C6 H6B 109.5
H6A C6 H6B 109.5
C5 C6 H6C 109.5
H6A C6 H6C 109.5
H6B C6 H6C 109.5
C52 C53 C48 118.6(4)
C52 C53 C55 120.3(4)
C48 C53 C55 121.1(3)
C53 C55 H55A 109.5
C53 C55 H55B 109.5
H55A C55 H55B 109.5
C53 C55 H55C 109.5
H55A C55 H55C 109.5
H55B C55 H55C 109.5
C20 C21 H21A 109.5
C20 C21 H21B 109.5
H21A C21 H21B 109.5
C20 C21 H21C 109.5
H21A C21 H21C 109.5
H21B C21 H21C 109.5
C20 C22 H22A 109.5
C20 C22 H22B 109.5
H22A C22 H22B 109.5
C20 C22 H22C 109.5
H22A C22 H22C 109.5
H22B C22 H22C 109.5
C50 C49 C48 118.8(5)
C50 C49 C54 120.4(4)
C48 C49 C54 120.8(3)
C53 C52 C51 120.8(5)
C53 C52 H52 119.6
C51 C52 H52 119.6
C51 C50 C49 122.2(5)
C51 C50 H50 118.9
C49 C50 H50 118.9
C16 C19 H19A 109.5
C16 C19 H19B 109.5
H19A C19 H19B 109.5
C16 C19 H19C 109.5
H19A C19 H19C 109.5
H19B C19 H19C 109.5
C16 C17 H17A 109.5
C16 C17 H17B 109.5
H17A C17 H17B 109.5
C16 C17 H17C 109.5
H17A C17 H17C 109.5
H17B C17 H17C 109.5
C50 C51 C52 119.0(4)
C50 C51 H51 120.5
C52 C51 H51 120.5
C49 C54 H54A 109.5
C49 C54 H54B 109.5
H54A C54 H54B 109.5
C49 C54 H54C 109.5
H54A C54 H54C 109.5
H54B C54 H54C 109.5
C16 C18 H18A 109.5
C16 C18 H18B 109.5
H18A C18 H18B 109.5
C16 C18 H18C 109.5
H18A C18 H18C 109.5
H18B C18 H18C 109.5
C20 C22A H22D 109.5
C20 C22A H22E 109.5
H22D C22A H22E 109.5
C20 C22A H22F 109.5
H22D C22A H22F 109.5
H22E C22A H22F 109.5
C16 C18A H18D 109.5
C16 C18A H18E 109.5
H18D C18A H18E 109.5
C16 C18A H18F 109.5
H18D C18A H18F 109.5
H18E C18A H18F 109.5
C16 C17A H17D 109.5
C16 C17A H17E 109.5
H17D C17A H17E 109.5
C16 C17A H17F 109.5
H17D C17A H17F 109.5
H17E C17A H17F 109.5
C20 C21A H21D 109.5
C20 C21A H21E 109.5
H21D C21A H21E 109.5
C20 C21A H21F 109.5
H21D C21A H21F 109.5
H21E C21A H21F 109.5
C20 C23A H23D 109.5
C20 C23A H23E 109.5
H23D C23A H23E 109.5
C20 C23A H23F 109.5
H23D C23A H23F 109.5
H23E C23A H23F 109.5
C16 C19A H19D 109.5
C16 C19A H19E 109.5
H19D C19A H19E 109.5
C16 C19A H19F 109.5
H19D C19A H19F 109.5
H19E C19A H19F 109.5

loop_
_geom_bond_atom_site_label_1
_geom_bond_atom_site_label_2
_geom_bond_distance
Si1 O2 1.7110(16)
Si1 N2 1.8217(19)
Si1 C46 1.879(2)
Si1 C32 1.907(2)
Si1 N1 2.0399(19)
Si1 C9 2.388(2)
Si1 Si2 2.6647(8)
Si2 O2 1.7144(16)
Si2 N3 1.822(2)
Si2 C46 1.880(2)
Si2 C42 1.915(2)
Si2 N4 2.009(2)
Si2 C24 2.383(2)
O1 C31 1.389(3)
O1 C43 1.392(3)
N1 C9 1.296(3)
N1 C1 1.484(3)
N2 C9 1.369(3)
N2 C5 1.493(3)
N3 C24 1.363(3)
N3 C16 1.487(3)
N4 C24 1.308(3)
N4 C20 1.476(3)
N5 C47 1.231(3)
N5 C48 1.417(4)
C31 C32 1.383(3)
C31 C36 1.392(3)
C46 C47 1.296(3)
C9 C10 1.496(3)
C32 C33 1.399(3)
C42 C43 1.373(3)
C42 C41 1.399(3)
C43 C38 1.388(3)
C24 C25 1.498(3)
C25 C30 1.375(4)
C25 C26 1.393(4)
C1 C2 1.528(4)
C1 C4 1.528(4)
C1 C3 1.532(3)
C36 C35 1.384(3)
C36 C37 1.533(3)
C38 C39 1.396(3)
C38 C37 1.532(4)
C33 C34 1.392(4)
C33 H33 0.9500
C41 C40 1.389(4)
C41 H41 0.9500
C10 C11 1.385(4)
C10 C15 1.392(4)
C20 C22 1.490(4)
C20 C23 1.519(4)
C20 C21A 1.526(5)
C20 C23A 1.529(5)
C20 C22A 1.554(5)
C20 C21 1.562(5)
C35 C34 1.389(4)
C35 H35 0.9500
C37 C45 1.532(3)
C37 C44 1.547(4)
C34 H34 0.9500
C39 C40 1.389(4)
C39 H39 0.9500
C5 C7 1.521(4)
C5 C6 1.527(4)
C5 C8 1.532(4)
C30 C29 1.393(4)
C30 H30 0.9500
C40 H40 0.9500
C11 C12 1.397(4)
C11 H11 0.9500
C4 H4A 0.9800
C4 H4B 0.9800
C4 H4C 0.9800
C2 H2A 0.9800
C2 H2B 0.9800
C2 H2C 0.9800
C3 H3A 0.9800
C3 H3B 0.9800
C3 H3C 0.9800
C44 H44A 0.9800
C44 H44B 0.9800
C44 H44C 0.9800
C23 H23A 0.9800
C23 H23B 0.9800
C23 H23C 0.9800
C7 H7A 0.9800
C7 H7B 0.9800
C7 H7C 0.9800
C15 C14 1.388(4)
C15 H15 0.9500
C26 C27 1.378(4)
C26 H26 0.9500
C45 H45A 0.9800
C45 H45B 0.9800
C45 H45C 0.9800
C16 C18 1.481(5)
C16 C17 1.526(5)
C16 C18A 1.537(5)
C16 C17A 1.539(5)
C16 C19 1.547(5)
C16 C19A 1.567(13)
C28 C29 1.360(4)
C28 C27 1.379(5)
C28 H28 0.9500
C29 H29 0.9500
C27 H27 0.9500
C12 C13 1.371(5)
C12 H12 0.9500
C8 H8A 0.9800
C8 H8B 0.9800
C8 H8C 0.9800
C13 C14 1.370(5)
C13 H13 0.9500
C14 H14 0.9500
C48 C49 1.402(5)
C48 C53 1.406(5)
C6 H6A 0.9800
C6 H6B 0.9800
C6 H6C 0.9800
C53 C52 1.396(5)
C53 C55 1.484(5)
C55 H55A 0.9800
C55 H55B 0.9800
C55 H55C 0.9800
C21 H21A 0.9800
C21 H21B 0.9800
C21 H21C 0.9800
C22 H22A 0.9800
C22 H22B 0.9800
C22 H22C 0.9800
C49 C50 1.378(6)
C49 C54 1.513(7)
C52 C51 1.402(8)
C52 H52 0.9500
C50 C51 1.375(8)
C50 H50 0.9500
C19 H19A 0.9800
C19 H19B 0.9800
C19 H19C 0.9800
C17 H17A 0.9800
C17 H17B 0.9800
C17 H17C 0.9800
C51 H51 0.9500
C54 H54A 0.9800
C54 H54B 0.9800
C54 H54C 0.9800
C18 H18A 0.9800
C18 H18B 0.9800
C18 H18C 0.9800
C22A H22D 0.9800
C22A H22E 0.9800
C22A H22F 0.9800
C18A H18D 0.9800
C18A H18E 0.9800
C18A H18F 0.9800
C17A H17D 0.9800
C17A H17E 0.9800
C17A H17F 0.9800
C21A H21D 0.9800
C21A H21E 0.9800
C21A H21F 0.9800
C23A H23D 0.9800
C23A H23E 0.9800
C23A H23F 0.9800
C19A H19D 0.9800
C19A H19E 0.9800
C19A H19F 0.9800
